data_7106406
loop_
_publ_author_name
'Elizabeth A. Jacobs'
'Anna-Marie Fuller'
'Simon J. Lancaster'
'Joseph A. Wright'

_publ_section_title
;
 The hafnium-mediated NH activation of an amido-borane
;
_journal_name_full Chem.Commun.
_journal_page_first 5870
_journal_paper_doi 10.1039/c1cc11320h
_journal_volume 47
_journal_year 2011
_chemical_formula_moiety 'C34 H16 B2 F20 Hf N2, 4(C4 H8 O)'
_chemical_formula_structural {(C6F5)2HBNH2}2Hf(C5H5)2.4(C4H8O)
_chemical_formula_sum 'C50 H48 B2 F20 Hf N2 O4'
_chemical_formula_weight 1321.01
_space_group_IT_number 14
_symmetry_cell_setting monoclinic
_symmetry_Int_Tables_number 14
_symmetry_space_group_name_Hall '-P 2yn'
_symmetry_space_group_name_H-M 'P 1 21/n 1'
_atom_sites_solution_hydrogens geom
_atom_sites_solution_primary direct
_atom_sites_solution_secondary difmap
_cell_angle_alpha 90.00
_cell_angle_beta 100.440(2)
_cell_angle_gamma 90.00
_cell_formula_units_Z 4
_cell_length_a 13.4352(3)
_cell_length_b 16.4726(3)
_cell_length_c 23.8938(4)
_cell_measurement_reflns_used 43391
_cell_measurement_temperature 140(2)
_cell_measurement_theta_max 32.2313
_cell_measurement_theta_min 3.1171
_cell_volume 5200.46(18)
_computing_cell_refinement 'CrysAlisPro (Oxford Diffraction, 2009)'
_computing_data_collection 'CrysAlisPro (Oxford Diffraction, 2009)'
_computing_data_reduction 'CrysAlisPro (Oxford Diffraction, 2009)'
_computing_molecular_graphics 'ORTEP-3 (Farrugia, 1997)'
_computing_publication_material
;
SHELXL-97 (Sheldrick, 2008), PLATON (Spek, 2003), WinGX (Farrugia, 1999)
and enCIFer (Allen <i>et al.</i>, 2004)
;
_computing_structure_refinement 'SHELXL-97 (Sheldrick, 2008)'
_computing_structure_solution 'SHELXS-97 (Sheldrick, 2008)'
_diffrn_ambient_temperature 140(2)
_diffrn_detector_area_resol_mean 16.0050
_diffrn_measured_fraction_theta_full 0.999
_diffrn_measured_fraction_theta_max 0.999
_diffrn_measurement_device_type 'Oxford Diffraction Xcalibur 3/CCD'
_diffrn_measurement_method '\w scans'
_diffrn_radiation_monochromator graphite
_diffrn_radiation_probe x-ray
_diffrn_radiation_source 'Enhance (Mo) X-ray Source'
_diffrn_radiation_type 'Mo K\a'
_diffrn_radiation_wavelength 0.71073
_diffrn_reflns_av_R_equivalents 0.0627
_diffrn_reflns_av_sigmaI/netI 0.0429
_diffrn_reflns_limit_h_max 18
_diffrn_reflns_limit_h_min -18
_diffrn_reflns_limit_k_max 23
_diffrn_reflns_limit_k_min -23
_diffrn_reflns_limit_l_max 33
_diffrn_reflns_limit_l_min -33
_diffrn_reflns_number 107874
_diffrn_reflns_theta_full 30.00
_diffrn_reflns_theta_max 30.00
_diffrn_reflns_theta_min 3.12
_exptl_absorpt_coefficient_mu 2.124
_exptl_absorpt_correction_T_max 1.0483
_exptl_absorpt_correction_T_min 0.9494
_exptl_absorpt_correction_type multi-scan
_exptl_absorpt_process_details '(ABSPACK; Oxford Diffraction, 2009)'
_exptl_crystal_colour colourless
_exptl_crystal_density_diffrn 1.687
_exptl_crystal_density_method 'not measured'
_exptl_crystal_description 'large blocks'
_exptl_crystal_F_000 2624
_exptl_crystal_size_max 0.30
_exptl_crystal_size_mid 0.28
_exptl_crystal_size_min 0.20
_refine_diff_density_max 3.643
_refine_diff_density_min -0.736
_refine_diff_density_rms 0.104
_refine_ls_extinction_method none
_refine_ls_goodness_of_fit_ref 1.011
_refine_ls_hydrogen_treatment mixed
_refine_ls_matrix_type full
_refine_ls_number_parameters 746
_refine_ls_number_reflns 15140
_refine_ls_number_restraints 0
_refine_ls_restrained_S_all 1.011
_refine_ls_R_factor_all 0.0566
_refine_ls_R_factor_gt 0.0344
_refine_ls_shift/su_max 0.007
_refine_ls_shift/su_mean 0.000
_refine_ls_structure_factor_coef Fsqd
_refine_ls_weighting_details 'calc w=1/[\s^2^(Fo^2^)+(0.0441P)^2^] where P=(Fo^2^+2Fc^2^)/3'
_refine_ls_weighting_scheme calc
_refine_ls_wR_factor_gt 0.0733
_refine_ls_wR_factor_ref 0.0782
_reflns_number_gt 11611
_reflns_number_total 15140
_reflns_threshold_expression I>2sigma(I)
_cod_data_source_file c1cc11320h.txt
_cod_data_source_block 3
_cod_original_cell_volume 5200.46(17)
_cod_original_sg_symbol_H-M 'P 21/n'
_cod_database_code 7106406

loop_
_symmetry_equiv_pos_as_xyz
'x, y, z'
'-x+1/2, y+1/2, -z+1/2'
'-x, -y, -z'
'x-1/2, -y-1/2, z-1/2'

loop_
_atom_site_label
_atom_site_type_symbol
_atom_site_fract_x
_atom_site_fract_y
_atom_site_fract_z
_atom_site_U_iso_or_equiv
_atom_site_adp_type
_atom_site_occupancy
_atom_site_symmetry_multiplicity
_atom_site_calc_flag
_atom_site_refinement_flags
_atom_site_disorder_assembly
_atom_site_disorder_group
Hf1 Hf 0.272048(9) 0.851330(6) 0.502651(4) 0.01842(4) Uani 1 1 d . . .
C1 C 0.3600(2) 0.93213(18) 0.43883(13) 0.0321(7) Uani 1 1 d . . .
H1 H 0.4214 0.9557 0.4550 0.039 Uiso 1 1 calc R . .
C2 C 0.3469(2) 0.85368(18) 0.41444(11) 0.0288(6) Uani 1 1 d . . .
H2 H 0.3981 0.8168 0.4113 0.035 Uiso 1 1 calc R . .
C3 C 0.2435(3) 0.84171(19) 0.39599(11) 0.0324(7) Uani 1 1 d . . .
H3 H 0.2134 0.7954 0.3782 0.039 Uiso 1 1 calc R . .
C4 C 0.1923(2) 0.9123(2) 0.40908(13) 0.0360(8) Uani 1 1 d . . .
H4 H 0.1226 0.9201 0.4020 0.043 Uiso 1 1 calc R . .
C5 C 0.2644(3) 0.96796(19) 0.43439(14) 0.0364(7) Uani 1 1 d . . .
H5 H 0.2514 1.0200 0.4463 0.044 Uiso 1 1 calc R . .
C6 C 0.1730(2) 0.86915(17) 0.58120(11) 0.0254(6) Uani 1 1 d . . .
H6 H 0.1160 0.8374 0.5819 0.030 Uiso 1 1 calc R . .
C7 C 0.1743(2) 0.94454(18) 0.55409(12) 0.0288(6) Uani 1 1 d . . .
H7 H 0.1187 0.9708 0.5328 0.035 Uiso 1 1 calc R . .
C8 C 0.2748(3) 0.97361(18) 0.56490(13) 0.0337(7) Uani 1 1 d . . .
H8 H 0.2970 1.0229 0.5526 0.040 Uiso 1 1 calc R . .
C9 C 0.3353(3) 0.9150(2) 0.59749(13) 0.0366(8) Uani 1 1 d . . .
H9 H 0.4047 0.9187 0.6105 0.044 Uiso 1 1 calc R . .
C10 C 0.2729(2) 0.84986(19) 0.60711(11) 0.0310(6) Uani 1 1 d . . .
H10 H 0.2938 0.8025 0.6270 0.037 Uiso 1 1 calc R . .
N11 N 0.13517(18) 0.76739(14) 0.48167(11) 0.0213(5) Uani 1 1 d . . .
B12 B 0.0234(2) 0.80144(19) 0.46186(12) 0.0212(6) Uani 1 1 d . . .
F22 F -0.12548(14) 0.89567(11) 0.38743(8) 0.0376(4) Uani 1 1 d . . .
F23 F -0.2183(2) 0.85923(17) 0.28167(10) 0.0730(8) Uani 1 1 d . . .
F24 F -0.1663(2) 0.7235(2) 0.22909(9) 0.0847(9) Uani 1 1 d . . .
F25 F -0.0221(2) 0.62230(17) 0.28494(10) 0.0710(8) Uani 1 1 d . . .
F26 F 0.06933(16) 0.65446(11) 0.39078(9) 0.0473(5) Uani 1 1 d . . .
F32 F -0.08259(15) 0.90012(10) 0.53826(8) 0.0386(4) Uani 1 1 d . . .
F33 F -0.20033(18) 0.84370(13) 0.60806(9) 0.0562(6) Uani 1 1 d . . .
F34 F -0.24016(17) 0.68235(15) 0.61334(10) 0.0618(6) Uani 1 1 d . . .
F35 F -0.15677(18) 0.57646(12) 0.54681(10) 0.0594(6) Uani 1 1 d . . .
F36 F -0.03489(16) 0.63053(11) 0.47778(8) 0.0413(5) Uani 1 1 d . . .
N41 N 0.34166(18) 0.72730(14) 0.51791(10) 0.0201(4) Uani 1 1 d . . .
B42 B 0.4470(2) 0.76484(19) 0.53782(13) 0.0211(6) Uani 1 1 d . . .
F52 F 0.49271(14) 0.59896(10) 0.51159(8) 0.0350(4) Uani 1 1 d . . .
F53 F 0.62423(16) 0.54796(11) 0.44692(9) 0.0475(5) Uani 1 1 d . . .
F54 F 0.73766(16) 0.65799(13) 0.40013(9) 0.0492(5) Uani 1 1 d . . .
F55 F 0.71444(14) 0.81969(12) 0.41867(9) 0.0426(5) Uani 1 1 d . . .
F56 F 0.58344(13) 0.87174(10) 0.48199(8) 0.0324(4) Uani 1 1 d . . .
F62 F 0.41383(16) 0.62701(12) 0.61635(8) 0.0434(5) Uani 1 1 d . . .
F63 F 0.5120(2) 0.60944(16) 0.72310(9) 0.0650(7) Uani 1 1 d . . .
F64 F 0.64852(19) 0.72310(18) 0.77198(8) 0.0731(8) Uani 1 1 d . . .
F65 F 0.68643(17) 0.85627(15) 0.71079(9) 0.0615(7) Uani 1 1 d . . .
F66 F 0.58799(14) 0.87563(12) 0.60331(8) 0.0389(4) Uani 1 1 d . . .
C21 C -0.0239(2) 0.77677(17) 0.39573(11) 0.0239(6) Uani 1 1 d . . .
C22 C -0.0972(2) 0.8266(2) 0.36415(12) 0.0302(6) Uani 1 1 d . . .
C23 C -0.1462(3) 0.8095(3) 0.30936(14) 0.0446(9) Uani 1 1 d . . .
C24 C -0.1205(3) 0.7410(3) 0.28324(14) 0.0513(10) Uani 1 1 d . . .
C25 C -0.0485(3) 0.6897(3) 0.31117(15) 0.0460(9) Uani 1 1 d . . .
C26 C -0.0019(2) 0.7083(2) 0.36619(13) 0.0330(7) Uani 1 1 d . . .
C31 C -0.05140(19) 0.76750(16) 0.50447(11) 0.0220(5) Uani 1 1 d . . .
C32 C -0.0979(2) 0.81808(18) 0.53859(12) 0.0263(6) Uani 1 1 d . . .
C33 C -0.1598(2) 0.7915(2) 0.57519(13) 0.0356(7) Uani 1 1 d . . .
C34 C -0.1793(2) 0.7098(2) 0.57825(14) 0.0391(8) Uani 1 1 d . . .
C35 C -0.1374(3) 0.6571(2) 0.54500(15) 0.0382(8) Uani 1 1 d . . .
C36 C -0.0747(2) 0.68600(18) 0.50966(13) 0.0295(6) Uani 1 1 d . . .
C51 C 0.52886(19) 0.73780(16) 0.49859(10) 0.0201(5) Uani 1 1 d . . .
C52 C 0.5452(2) 0.65607(17) 0.48828(12) 0.0249(6) Uani 1 1 d . . .
C53 C 0.6133(2) 0.62826(17) 0.45559(13) 0.0296(6) Uani 1 1 d . . .
C54 C 0.6703(2) 0.6837(2) 0.43169(13) 0.0321(7) Uani 1 1 d . . .
C55 C 0.6588(2) 0.76553(18) 0.44130(12) 0.0275(6) Uani 1 1 d . . .
C56 C 0.5903(2) 0.79012(17) 0.47429(12) 0.0239(6) Uani 1 1 d . . .
C61 C 0.4963(2) 0.75291(18) 0.60469(11) 0.0258(6) Uani 1 1 d . . .
C62 C 0.4810(2) 0.6863(2) 0.63784(13) 0.0325(7) Uani 1 1 d . . .
C63 C 0.5312(3) 0.6754(2) 0.69346(14) 0.0442(9) Uani 1 1 d . . .
C64 C 0.6000(3) 0.7322(3) 0.71777(13) 0.0484(10) Uani 1 1 d . . .
C65 C 0.6185(3) 0.7998(2) 0.68713(13) 0.0427(9) Uani 1 1 d . . .
C66 C 0.5669(2) 0.8085(2) 0.63183(12) 0.0318(7) Uani 1 1 d . . .
O71 O 0.17019(19) 0.64960(13) 0.58196(9) 0.0379(5) Uani 1 1 d . A .
C72 C 0.1699(3) 0.5644(2) 0.56691(16) 0.0462(9) Uani 1 1 d . . .
H72A H 0.2385 0.5435 0.5720 0.055 Uiso 0.64(2) 1 calc PR A 1
H72B H 0.1376 0.5564 0.5276 0.055 Uiso 0.64(2) 1 calc PR A 1
H72C H 0.1098 0.5516 0.5392 0.055 Uiso 0.36(2) 1 d PR A 2
H72D H 0.2288 0.5517 0.5503 0.055 Uiso 0.36(2) 1 d PR A 2
C73A C 0.1105(11) 0.5220(5) 0.6069(4) 0.048(2) Uani 0.64(2) 1 d P A 1
H73A H 0.0406 0.5139 0.5885 0.057 Uiso 0.64(2) 1 calc PR A 1
H73B H 0.1403 0.4698 0.6188 0.057 Uiso 0.64(2) 1 calc PR A 1
C73B C 0.167(2) 0.5175(8) 0.6188(8) 0.053(4) Uani 0.36(2) 1 d P A 2
H73C H 0.2341 0.5029 0.6380 0.064 Uiso 0.36(2) 1 calc PR A 2
H73D H 0.1267 0.4685 0.6103 0.064 Uiso 0.36(2) 1 calc PR A 2
C74 C 0.1164(5) 0.5761(3) 0.6548(2) 0.0911(19) Uani 1 1 d . . .
H74A H 0.1670 0.5569 0.6863 0.109 Uiso 0.64(2) 1 calc PR A 1
H74B H 0.0517 0.5784 0.6673 0.109 Uiso 0.64(2) 1 calc PR A 1
H74C H 0.1439 0.5695 0.6950 0.109 Uiso 0.36(2) 1 d PR A 2
H74D H 0.0440 0.5671 0.6492 0.109 Uiso 0.36(2) 1 d PR A 2
C75 C 0.1439(4) 0.6563(2) 0.63700(16) 0.0638(13) Uani 1 1 d . A .
H75A H 0.0874 0.6934 0.6357 0.077 Uiso 1 1 calc R . .
H75B H 0.2008 0.6774 0.6639 0.077 Uiso 1 1 calc R . .
O76 O 0.3191(2) 0.63963(12) 0.40651(9) 0.0393(5) Uani 1 1 d . . .
C77 C 0.3538(4) 0.6481(2) 0.35380(15) 0.0531(10) Uani 1 1 d . . .
H77A H 0.4164 0.6789 0.3594 0.064 Uiso 1 1 calc R . .
H77B H 0.3037 0.6770 0.3266 0.064 Uiso 1 1 calc R . .
C78 C 0.3705(4) 0.5658(3) 0.33184(19) 0.0727(14) Uani 1 1 d . . .
H78A H 0.4389 0.5606 0.3245 0.087 Uiso 1 1 calc R . .
H78B H 0.3233 0.5551 0.2968 0.087 Uiso 1 1 calc R . .
C79 C 0.3534(4) 0.5084(2) 0.37780(18) 0.0587(11) Uani 1 1 d . . .
H79A H 0.3179 0.4601 0.3617 0.070 Uiso 1 1 calc R . .
H79B H 0.4171 0.4924 0.4012 0.070 Uiso 1 1 calc R . .
C80 C 0.2905(3) 0.5559(2) 0.41159(16) 0.0474(9) Uani 1 1 d . . .
H80A H 0.2191 0.5484 0.3965 0.057 Uiso 1 1 calc R . .
H80B H 0.3040 0.5389 0.4511 0.057 Uiso 1 1 calc R . .
O81 O 0.0824(8) 0.8302(5) 0.7552(4) 0.236(4) Uani 1 1 d . . .
C82 C 0.1413(7) 0.9070(5) 0.7623(4) 0.141(3) Uani 1 1 d . . .
H82A H 0.1304 0.9349 0.7964 0.169 Uiso 1 1 calc R . .
H82B H 0.2130 0.8953 0.7660 0.169 Uiso 1 1 calc R . .
C83 C 0.1105(10) 0.9543(5) 0.7161(4) 0.175(5) Uani 1 1 d . . .
H83A H 0.1608 0.9544 0.6916 0.210 Uiso 1 1 calc R . .
H83B H 0.1002 1.0097 0.7275 0.210 Uiso 1 1 calc R . .
C84 C 0.0200(7) 0.9211(7) 0.6876(3) 0.142(4) Uani 1 1 d . . .
H84A H -0.0356 0.9384 0.7057 0.170 Uiso 1 1 calc R . .
H84B H 0.0066 0.9392 0.6484 0.170 Uiso 1 1 calc R . .
C85 C 0.0287(5) 0.8381(5) 0.6898(4) 0.127(3) Uani 1 1 d . . .
H85A H 0.0710 0.8177 0.6641 0.153 Uiso 1 1 calc R . .
H85B H -0.0367 0.8114 0.6822 0.153 Uiso 1 1 calc R . .
O86 O 0.5949(9) 1.1654(6) 0.7432(4) 0.250(5) Uani 1 1 d . . .
C87 C 0.5270(4) 1.1741(3) 0.6926(2) 0.0670(13) Uani 1 1 d . . .
H87A H 0.5622 1.1883 0.6619 0.080 Uiso 1 1 calc R . .
H87B H 0.4781 1.2163 0.6960 0.080 Uiso 1 1 calc R . .
C88 C 0.4793(4) 1.0995(4) 0.6822(2) 0.0830(16) Uani 1 1 d . . .
H88A H 0.4590 1.0912 0.6416 0.100 Uiso 1 1 calc R . .
H88B H 0.4191 1.0981 0.6993 0.100 Uiso 1 1 calc R . .
C89 C 0.5478(6) 1.0369(3) 0.7061(2) 0.110(2) Uani 1 1 d . . .
H89A H 0.5790 1.0115 0.6770 0.132 Uiso 1 1 calc R . .
H89B H 0.5132 0.9957 0.7243 0.132 Uiso 1 1 calc R . .
C90 C 0.6257(7) 1.0805(7) 0.7491(4) 0.156(4) Uani 1 1 d . . .
H90A H 0.6249 1.0609 0.7873 0.188 Uiso 1 1 calc R . .
H90B H 0.6931 1.0732 0.7406 0.188 Uiso 1 1 calc R . .
H11A H 0.130(3) 0.742(2) 0.5092(16) 0.050(12) Uiso 1 1 d . . .
H11B H 0.149(2) 0.7356(17) 0.4565(12) 0.016(7) Uiso 1 1 d . . .
H12 H 0.020(2) 0.8701(17) 0.4622(12) 0.026(8) Uiso 1 1 d . . .
H41A H 0.340(3) 0.7009(19) 0.4868(14) 0.035(9) Uiso 1 1 d . . .
H41B H 0.321(2) 0.7000(17) 0.5401(12) 0.016(7) Uiso 1 1 d . . .
H42 H 0.428(2) 0.8389(16) 0.5288(12) 0.022(8) Uiso 1 1 d . . .

loop_
_atom_site_aniso_label
_atom_site_aniso_U_11
_atom_site_aniso_U_22
_atom_site_aniso_U_33
_atom_site_aniso_U_23
_atom_site_aniso_U_13
_atom_site_aniso_U_12
Hf1 0.01875(5) 0.01710(5) 0.01929(5) 0.00046(5) 0.00314(3) 0.00033(5)
C1 0.0317(17) 0.0300(16) 0.0358(16) 0.0093(12) 0.0091(13) -0.0034(13)
C2 0.0339(16) 0.0330(15) 0.0215(12) 0.0061(12) 0.0104(11) 0.0035(14)
C3 0.0369(17) 0.0407(18) 0.0177(12) 0.0061(12) 0.0005(11) -0.0103(14)
C4 0.0217(15) 0.054(2) 0.0314(15) 0.0240(14) 0.0032(12) 0.0063(14)
C5 0.043(2) 0.0288(16) 0.0405(17) 0.0155(13) 0.0169(15) 0.0083(14)
C6 0.0239(14) 0.0325(15) 0.0213(12) -0.0082(11) 0.0085(11) -0.0011(11)
C7 0.0268(15) 0.0301(15) 0.0292(14) -0.0104(12) 0.0042(11) 0.0060(13)
C8 0.0380(19) 0.0241(15) 0.0406(17) -0.0130(13) 0.0113(14) -0.0047(13)
C9 0.0315(17) 0.0445(19) 0.0325(16) -0.0222(14) 0.0021(13) 0.0015(15)
C10 0.0372(17) 0.0380(16) 0.0168(12) -0.0056(12) 0.0024(11) 0.0085(15)
N11 0.0173(11) 0.0222(12) 0.0243(12) -0.0018(10) 0.0032(9) -0.0015(9)
B12 0.0197(15) 0.0231(15) 0.0200(13) -0.0015(11) 0.0016(11) -0.0024(12)
F22 0.0321(10) 0.0387(11) 0.0409(10) 0.0092(8) 0.0039(8) 0.0074(8)
F23 0.0589(16) 0.108(2) 0.0423(12) 0.0196(13) -0.0179(11) 0.0165(14)
F24 0.0775(18) 0.146(3) 0.0241(11) -0.0208(14) -0.0094(11) -0.0113(18)
F25 0.0726(18) 0.0860(17) 0.0559(14) -0.0482(13) 0.0156(13) -0.0083(14)
F26 0.0412(12) 0.0431(12) 0.0547(12) -0.0222(9) 0.0005(9) 0.0080(9)
F32 0.0486(12) 0.0282(9) 0.0447(11) 0.0054(8) 0.0230(9) 0.0112(8)
F33 0.0558(14) 0.0621(14) 0.0623(14) 0.0178(11) 0.0416(12) 0.0277(11)
F34 0.0496(14) 0.0700(15) 0.0759(16) 0.0282(13) 0.0383(12) 0.0017(12)
F35 0.0614(15) 0.0373(12) 0.0834(16) 0.0080(11) 0.0240(13) -0.0207(10)
F36 0.0490(13) 0.0281(9) 0.0484(11) -0.0105(8) 0.0134(9) -0.0082(8)
N41 0.0213(12) 0.0194(11) 0.0202(11) 0.0027(9) 0.0055(9) -0.0004(9)
B42 0.0162(14) 0.0235(15) 0.0233(14) 0.0022(11) 0.0027(11) 0.0020(12)
F52 0.0347(10) 0.0233(9) 0.0485(11) 0.0092(8) 0.0116(8) 0.0040(8)
F53 0.0457(12) 0.0287(10) 0.0709(14) -0.0100(9) 0.0182(10) 0.0115(9)
F54 0.0366(11) 0.0594(14) 0.0575(13) -0.0146(10) 0.0250(10) 0.0079(10)
F55 0.0299(10) 0.0467(11) 0.0574(12) 0.0043(9) 0.0247(9) -0.0053(9)
F56 0.0296(10) 0.0231(8) 0.0479(11) -0.0028(7) 0.0160(8) -0.0037(7)
F62 0.0501(13) 0.0384(10) 0.0410(11) 0.0170(8) 0.0062(9) -0.0002(9)
F63 0.0812(18) 0.0754(16) 0.0390(12) 0.0316(11) 0.0125(11) 0.0210(14)
F64 0.0610(16) 0.129(2) 0.0237(10) 0.0054(12) -0.0083(10) 0.0259(16)
F65 0.0380(12) 0.099(2) 0.0406(11) -0.0222(12) -0.0112(9) -0.0053(12)
F66 0.0299(10) 0.0441(10) 0.0408(10) -0.0056(8) 0.0011(8) -0.0087(8)
C21 0.0178(13) 0.0313(15) 0.0225(13) -0.0022(11) 0.0033(10) -0.0056(11)
C22 0.0248(15) 0.0434(17) 0.0227(13) 0.0045(12) 0.0053(11) -0.0044(13)
C23 0.0317(18) 0.073(3) 0.0267(16) 0.0073(16) -0.0017(14) -0.0007(18)
C24 0.041(2) 0.088(3) 0.0234(16) -0.0086(18) -0.0001(14) -0.013(2)
C25 0.039(2) 0.066(3) 0.0353(18) -0.0248(17) 0.0125(15) -0.0102(18)
C26 0.0258(16) 0.0442(18) 0.0286(15) -0.0105(13) 0.0038(12) -0.0048(14)
C31 0.0139(12) 0.0263(14) 0.0241(13) -0.0004(10) -0.0012(10) -0.0015(10)
C32 0.0219(14) 0.0287(14) 0.0288(14) 0.0081(12) 0.0057(11) 0.0061(12)
C33 0.0272(16) 0.0436(18) 0.0386(17) 0.0112(14) 0.0127(13) 0.0151(14)
C34 0.0216(15) 0.053(2) 0.0445(19) 0.0169(16) 0.0106(14) -0.0030(15)
C35 0.0318(17) 0.0345(18) 0.0474(19) 0.0093(15) 0.0049(14) -0.0104(14)
C36 0.0238(15) 0.0301(16) 0.0329(15) -0.0014(12) 0.0006(12) -0.0036(12)
C51 0.0145(12) 0.0244(13) 0.0200(12) 0.0016(10) -0.0004(9) 0.0050(10)
C52 0.0217(13) 0.0237(14) 0.0282(13) 0.0029(11) 0.0019(11) 0.0030(11)
C53 0.0254(15) 0.0239(14) 0.0386(16) -0.0054(12) 0.0033(13) 0.0078(11)
C54 0.0204(14) 0.0442(18) 0.0327(16) -0.0063(13) 0.0072(12) 0.0094(13)
C55 0.0185(14) 0.0340(16) 0.0310(15) 0.0011(12) 0.0072(11) -0.0020(12)
C56 0.0195(13) 0.0229(13) 0.0283(14) 0.0002(11) 0.0015(11) 0.0027(11)
C61 0.0204(14) 0.0336(15) 0.0232(13) 0.0008(11) 0.0036(11) 0.0093(12)
C62 0.0282(16) 0.0405(18) 0.0287(15) 0.0054(13) 0.0050(12) 0.0094(14)
C63 0.045(2) 0.058(2) 0.0297(16) 0.0141(15) 0.0089(15) 0.0197(18)
C64 0.037(2) 0.084(3) 0.0212(15) 0.0020(17) -0.0040(14) 0.022(2)
C65 0.0270(17) 0.071(3) 0.0268(15) -0.0118(16) -0.0026(13) 0.0096(17)
C66 0.0209(14) 0.0465(19) 0.0281(15) -0.0045(13) 0.0042(12) 0.0057(13)
O71 0.0487(15) 0.0308(11) 0.0355(11) 0.0040(10) 0.0109(10) 0.0030(10)
C72 0.053(2) 0.0366(19) 0.051(2) -0.0067(16) 0.0138(17) 0.0094(17)
C73A 0.056(6) 0.028(3) 0.060(4) -0.002(3) 0.013(4) -0.004(4)
C73B 0.056(11) 0.028(5) 0.079(10) 0.013(6) 0.021(9) 0.006(7)
C74 0.162(6) 0.060(3) 0.062(3) -0.002(2) 0.050(3) -0.030(3)
C75 0.119(4) 0.039(2) 0.0380(19) -0.0066(16) 0.027(2) -0.011(2)
O76 0.0552(16) 0.0281(12) 0.0355(12) -0.0031(9) 0.0104(11) -0.0093(10)
C77 0.086(3) 0.0367(19) 0.0381(18) 0.0061(16) 0.0160(19) 0.000(2)
C78 0.114(4) 0.051(3) 0.062(3) -0.010(2) 0.040(3) -0.003(3)
C79 0.075(3) 0.035(2) 0.065(3) 0.0002(18) 0.008(2) 0.003(2)
C80 0.055(2) 0.0316(18) 0.058(2) 0.0004(16) 0.0146(18) -0.0115(17)
O81 0.273(10) 0.164(7) 0.274(11) 0.060(7) 0.058(9) -0.019(7)
C82 0.178(9) 0.116(6) 0.129(7) 0.017(6) 0.032(6) -0.003(6)
C83 0.336(16) 0.098(6) 0.126(7) 0.021(6) 0.136(9) 0.048(9)
C84 0.124(7) 0.215(12) 0.084(5) -0.033(6) 0.009(5) 0.032(7)
C85 0.068(4) 0.091(5) 0.205(9) -0.071(5) -0.023(5) 0.011(4)
O86 0.303(12) 0.197(8) 0.230(10) 0.009(7) -0.003(9) -0.081(8)
C87 0.105(4) 0.044(2) 0.060(3) -0.004(2) 0.033(3) 0.003(3)
C88 0.073(4) 0.107(5) 0.071(3) 0.014(3) 0.018(3) -0.013(3)
C89 0.199(8) 0.063(4) 0.070(4) 0.016(3) 0.031(4) -0.005(4)
C90 0.144(8) 0.189(9) 0.115(6) -0.008(6) -0.036(5) 0.070(7)

loop_
_atom_type_symbol
_atom_type_description
_atom_type_scat_dispersion_real
_atom_type_scat_dispersion_imag
_atom_type_scat_source
C C 0.0033 0.0016 'International Tables Vol C Tables 4.2.6.8 and 6.1.1.4'
H H 0.0000 0.0000 'International Tables Vol C Tables 4.2.6.8 and 6.1.1.4'
B B 0.0013 0.0007 'International Tables Vol C Tables 4.2.6.8 and 6.1.1.4'
N N 0.0061 0.0033 'International Tables Vol C Tables 4.2.6.8 and 6.1.1.4'
F F 0.0171 0.0103 'International Tables Vol C Tables 4.2.6.8 and 6.1.1.4'
Hf Hf -0.5830 6.1852 'International Tables Vol C Tables 4.2.6.8 and 6.1.1.4'
O O 0.0106 0.0060 'International Tables Vol C Tables 4.2.6.8 and 6.1.1.4'

loop_
_geom_angle_atom_site_label_1
_geom_angle_atom_site_label_2
_geom_angle_atom_site_label_3
_geom_angle
_geom_angle_site_symmetry_1
_geom_angle_site_symmetry_3
_geom_angle_publ_flag
N41 Hf1 N11 77.30(8) . . ?
N41 Hf1 C1 110.90(10) . . ?
N11 Hf1 C1 130.16(10) . . ?
N41 Hf1 C7 136.26(10) . . ?
N11 Hf1 C7 90.34(9) . . ?
C1 Hf1 C7 109.03(10) . . ?
N41 Hf1 C10 84.41(9) . . ?
N11 Hf1 C10 94.09(10) . . ?
C1 Hf1 C10 134.79(11) . . ?
C7 Hf1 C10 54.42(10) . . ?
N41 Hf1 C2 86.07(9) . . ?
N11 Hf1 C2 104.83(10) . . ?
C1 Hf1 C2 33.06(10) . . ?
C7 Hf1 C2 137.59(10) . . ?
C10 Hf1 C2 156.37(11) . . ?
N41 Hf1 C8 132.42(10) . . ?
N11 Hf1 C8 122.90(10) . . ?
C1 Hf1 C8 88.63(11) . . ?
C7 Hf1 C8 32.90(10) . . ?
C10 Hf1 C8 54.24(10) . . ?
C2 Hf1 C8 121.69(10) . . ?
N41 Hf1 C9 99.85(10) . . ?
N11 Hf1 C9 125.52(10) . . ?
C1 Hf1 C9 102.14(11) . . ?
C7 Hf1 C9 54.30(10) . . ?
C10 Hf1 C9 32.71(11) . . ?
C2 Hf1 C9 129.47(11) . . ?
C8 Hf1 C9 32.58(10) . . ?
N41 Hf1 C6 104.28(9) . . ?
N11 Hf1 C6 73.71(9) . . ?
C1 Hf1 C6 140.76(9) . . ?
C7 Hf1 C6 32.62(9) . . ?
C10 Hf1 C6 32.73(10) . . ?
C2 Hf1 C6 168.71(10) . . ?
C8 Hf1 C6 54.05(10) . . ?
C9 Hf1 C6 54.01(10) . . ?
N41 Hf1 C4 127.33(10) . . ?
N11 Hf1 C4 81.37(10) . . ?
C1 Hf1 C4 53.89(10) . . ?
C7 Hf1 C4 90.85(11) . . ?
C10 Hf1 C4 145.09(11) . . ?
C2 Hf1 C4 54.06(10) . . ?
C8 Hf1 C4 99.53(11) . . ?
C9 Hf1 C4 131.27(12) . . ?
C6 Hf1 C4 114.94(10) . . ?
N41 Hf1 C5 140.12(10) . . ?
N11 Hf1 C5 112.62(10) . . ?
C1 Hf1 C5 32.57(10) . . ?
C7 Hf1 C5 83.43(11) . . ?
C10 Hf1 C5 130.54(11) . . ?
C2 Hf1 C5 54.15(10) . . ?
C8 Hf1 C5 76.38(11) . . ?
C9 Hf1 C5 103.57(11) . . ?
C6 Hf1 C5 115.61(10) . . ?
C4 Hf1 C5 32.16(11) . . ?
N41 Hf1 C3 95.14(10) . . ?
N11 Hf1 C3 76.72(10) . . ?
C1 Hf1 C3 53.99(10) . . ?
C7 Hf1 C3 122.91(10) . . ?
C10 Hf1 C3 170.64(10) . . ?
C2 Hf1 C3 32.31(10) . . ?
C8 Hf1 C3 129.60(11) . . ?
C9 Hf1 C3 155.42(11) . . ?
C6 Hf1 C3 139.69(10) . . ?
C4 Hf1 C3 32.74(11) . . ?
C5 Hf1 C3 53.73(11) . . ?
N41 Hf1 H42 59.8(7) . . ?
N11 Hf1 H42 137.1(7) . . ?
C1 Hf1 H42 70.8(8) . . ?
C7 Hf1 H42 120.4(8) . . ?
C10 Hf1 H42 83.0(8) . . ?
C2 Hf1 H42 73.6(8) . . ?
C8 Hf1 H42 89.7(8) . . ?
C9 Hf1 H42 67.2(8) . . ?
C6 Hf1 H42 115.4(8) . . ?
C4 Hf1 H42 123.3(8) . . ?
C5 Hf1 H42 100.9(8) . . ?
C3 Hf1 H42 104.9(8) . . ?
C5 C1 C2 108.1(3) . . ?
C5 C1 Hf1 74.93(17) . . ?
C2 C1 Hf1 74.08(16) . . ?
C5 C1 H1 126.0 . . ?
C2 C1 H1 126.0 . . ?
Hf1 C1 H1 117.1 . . ?
C3 C2 C1 107.6(3) . . ?
C3 C2 Hf1 74.53(16) . . ?
C1 C2 Hf1 72.86(16) . . ?
C3 C2 H2 126.2 . . ?
C1 C2 H2 126.2 . . ?
Hf1 C2 H2 118.4 . . ?
C2 C3 C4 108.1(3) . . ?
C2 C3 Hf1 73.15(15) . . ?
C4 C3 Hf1 73.43(16) . . ?
C2 C3 H3 126.0 . . ?
C4 C3 H3 126.0 . . ?
Hf1 C3 H3 119.3 . . ?
C5 C4 C3 108.1(3) . . ?
C5 C4 Hf1 74.03(17) . . ?
C3 C4 Hf1 73.83(16) . . ?
C5 C4 H4 126.0 . . ?
C3 C4 H4 126.0 . . ?
Hf1 C4 H4 118.1 . . ?
C4 C5 C1 108.2(3) . . ?
C4 C5 Hf1 73.80(17) . . ?
C1 C5 Hf1 72.50(16) . . ?
C4 C5 H5 125.9 . . ?
C1 C5 H5 125.9 . . ?
Hf1 C5 H5 119.6 . . ?
C7 C6 C10 108.2(3) . . ?
C7 C6 Hf1 72.85(16) . . ?
C10 C6 Hf1 73.12(15) . . ?
C7 C6 H6 125.9 . . ?
C10 C6 H6 125.9 . . ?
Hf1 C6 H6 119.9 . . ?
C6 C7 C8 107.9(3) . . ?
C6 C7 Hf1 74.54(16) . . ?
C8 C7 Hf1 74.11(16) . . ?
C6 C7 H7 126.0 . . ?
C8 C7 H7 126.0 . . ?
Hf1 C7 H7 117.3 . . ?
C9 C8 C7 107.9(3) . . ?
C9 C8 Hf1 73.79(16) . . ?
C7 C8 Hf1 72.99(16) . . ?
C9 C8 H8 126.1 . . ?
C7 C8 H8 126.1 . . ?
Hf1 C8 H8 119.1 . . ?
C8 C9 C10 108.2(3) . . ?
C8 C9 Hf1 73.63(17) . . ?
C10 C9 Hf1 73.32(16) . . ?
C8 C9 H9 125.9 . . ?
C10 C9 H9 125.9 . . ?
Hf1 C9 H9 119.0 . . ?
C9 C10 C6 107.7(3) . . ?
C9 C10 Hf1 73.97(17) . . ?
C6 C10 Hf1 74.15(15) . . ?
C9 C10 H10 126.1 . . ?
C6 C10 H10 126.1 . . ?
Hf1 C10 H10 117.8 . . ?
B12 N11 Hf1 122.05(17) . . ?
B12 N11 H11A 102(3) . . ?
Hf1 N11 H11A 109(3) . . ?
B12 N11 H11B 108.9(19) . . ?
Hf1 N11 H11B 105(2) . . ?
H11A N11 H11B 109(3) . . ?
N11 B12 C21 112.2(2) . . ?
N11 B12 C31 110.1(2) . . ?
C21 B12 C31 109.6(2) . . ?
N11 B12 H12 113.0(16) . . ?
C21 B12 H12 104.1(15) . . ?
C31 B12 H12 107.4(15) . . ?
B42 N41 Hf1 90.98(15) . . ?
B42 N41 H41A 110(2) . . ?
Hf1 N41 H41A 112(2) . . ?
B42 N41 H41B 116(2) . . ?
Hf1 N41 H41B 117(2) . . ?
H41A N41 H41B 110(3) . . ?
N41 B42 C61 116.3(2) . . ?
N41 B42 C51 113.0(2) . . ?
C61 B42 C51 109.5(2) . . ?
N41 B42 H42 101.2(14) . . ?
C61 B42 H42 108.6(13) . . ?
C51 B42 H42 107.5(14) . . ?
C26 C21 C22 113.4(3) . . ?
C26 C21 B12 127.4(3) . . ?
C22 C21 B12 119.1(2) . . ?
F22 C22 C23 116.1(3) . . ?
F22 C22 C21 119.8(2) . . ?
C23 C22 C21 124.1(3) . . ?
F23 C23 C24 119.8(3) . . ?
F23 C23 C22 121.2(4) . . ?
C24 C23 C22 119.0(3) . . ?
F24 C24 C23 120.2(4) . . ?
F24 C24 C25 119.5(4) . . ?
C23 C24 C25 120.3(3) . . ?
F25 C25 C24 120.3(3) . . ?
F25 C25 C26 120.6(4) . . ?
C24 C25 C26 119.1(3) . . ?
F26 C26 C25 115.4(3) . . ?
F26 C26 C21 120.5(3) . . ?
C25 C26 C21 124.1(3) . . ?
C36 C31 C32 113.2(3) . . ?
C36 C31 B12 123.7(2) . . ?
C32 C31 B12 123.1(2) . . ?
F32 C32 C33 115.2(3) . . ?
F32 C32 C31 120.3(2) . . ?
C33 C32 C31 124.5(3) . . ?
F33 C33 C34 119.6(3) . . ?
F33 C33 C32 121.3(3) . . ?
C34 C33 C32 119.1(3) . . ?
F34 C34 C35 120.6(3) . . ?
F34 C34 C33 120.2(3) . . ?
C35 C34 C33 119.2(3) . . ?
F35 C35 C34 120.2(3) . . ?
F35 C35 C36 119.9(3) . . ?
C34 C35 C36 119.9(3) . . ?
F36 C36 C35 117.2(3) . . ?
F36 C36 C31 118.8(3) . . ?
C35 C36 C31 124.1(3) . . ?
C56 C51 C52 113.6(2) . . ?
C56 C51 B42 125.7(2) . . ?
C52 C51 B42 120.6(2) . . ?
F52 C52 C53 116.7(2) . . ?
F52 C52 C51 119.2(2) . . ?
C53 C52 C51 124.1(3) . . ?
F53 C53 C54 120.0(3) . . ?
F53 C53 C52 120.8(3) . . ?
C54 C53 C52 119.2(3) . . ?
F54 C54 C53 120.2(3) . . ?
F54 C54 C55 120.4(3) . . ?
C53 C54 C55 119.3(3) . . ?
F55 C55 C56 121.0(3) . . ?
F55 C55 C54 119.7(3) . . ?
C56 C55 C54 119.3(3) . . ?
F56 C56 C55 115.9(2) . . ?
F56 C56 C51 119.7(2) . . ?
C55 C56 C51 124.4(3) . . ?
C62 C61 C66 114.4(3) . . ?
C62 C61 B42 125.4(3) . . ?
C66 C61 B42 120.0(3) . . ?
F62 C62 C63 116.1(3) . . ?
F62 C62 C61 120.4(3) . . ?
C63 C62 C61 123.5(3) . . ?
F63 C63 C64 120.5(3) . . ?
F63 C63 C62 120.1(4) . . ?
C64 C63 C62 119.4(3) . . ?
F64 C64 C63 120.2(4) . . ?
F64 C64 C65 119.9(4) . . ?
C63 C64 C65 120.0(3) . . ?
F65 C65 C64 120.4(3) . . ?
F65 C65 C66 120.7(3) . . ?
C64 C65 C66 119.0(3) . . ?
F66 C66 C65 116.8(3) . . ?
F66 C66 C61 119.3(3) . . ?
C65 C66 C61 123.9(3) . . ?
C75 O71 C72 108.3(3) . . ?
O71 C72 C73B 107.4(6) . . ?
O71 C72 C73A 105.5(4) . . ?
O71 C72 H72A 110.6 . . ?
C73B C72 H72A 83.1 . . ?
C73A C72 H72A 110.6 . . ?
O71 C72 H72B 110.6 . . ?
C73B C72 H72B 132.1 . . ?
C73A C72 H72B 110.6 . . ?
H72A C72 H72B 108.8 . . ?
O71 C72 H72C 110.1 . . ?
C73B C72 H72C 108.3 . . ?
C73A C72 H72C 82.1 . . ?
H72A C72 H72C 131.5 . . ?
O71 C72 H72D 110.2 . . ?
C73B C72 H72D 112.5 . . ?
C73A C72 H72D 135.9 . . ?
H72B C72 H72D 80.2 . . ?
H72C C72 H72D 108.3 . . ?
C74 C73A C72 104.8(5) . . ?
C74 C73A H73A 110.8 . . ?
C72 C73A H73A 110.8 . . ?
C74 C73A H73B 110.8 . . ?
C72 C73A H73B 110.8 . . ?
H73A C73A H73B 108.9 . . ?
C72 C73B C74 103.1(9) . . ?
C72 C73B H73C 111.1 . . ?
C74 C73B H73C 111.1 . . ?
C72 C73B H73D 111.1 . . ?
C74 C73B H73D 111.1 . . ?
H73C C73B H73D 109.1 . . ?
C73A C74 C75 108.0(4) . . ?
C75 C74 C73B 104.3(7) . . ?
C73A C74 H74A 110.1 . . ?
C75 C74 H74A 110.1 . . ?
C73B C74 H74A 84.9 . . ?
C73A C74 H74B 110.1 . . ?
C75 C74 H74B 110.1 . . ?
C73B C74 H74B 135.1 . . ?
H74A C74 H74B 108.4 . . ?
C73A C74 H74C 132.3 . . ?
C75 C74 H74C 108.7 . . ?
C73B C74 H74C 111.0 . . ?
H74B C74 H74C 84.4 . . ?
C73A C74 H74D 83.3 . . ?
C75 C74 H74D 113.6 . . ?
C73B C74 H74D 111.0 . . ?
H74A C74 H74D 127.0 . . ?
H74C C74 H74D 108.3 . . ?
O71 C75 C74 108.5(3) . . ?
O71 C75 H75A 110.0 . . ?
C74 C75 H75A 110.0 . . ?
O71 C75 H75B 110.0 . . ?
C74 C75 H75B 110.0 . . ?
H75A C75 H75B 108.4 . . ?
C77 O76 C80 107.6(3) . . ?
O76 C77 C78 108.5(3) . . ?
O76 C77 H77A 110.0 . . ?
C78 C77 H77A 110.0 . . ?
O76 C77 H77B 110.0 . . ?
C78 C77 H77B 110.0 . . ?
H77A C77 H77B 108.4 . . ?
C77 C78 C79 105.3(3) . . ?
C77 C78 H78A 110.7 . . ?
C79 C78 H78A 110.7 . . ?
C77 C78 H78B 110.7 . . ?
C79 C78 H78B 110.7 . . ?
H78A C78 H78B 108.8 . . ?
C80 C79 C78 104.1(3) . . ?
C80 C79 H79A 110.9 . . ?
C78 C79 H79A 110.9 . . ?
C80 C79 H79B 110.9 . . ?
C78 C79 H79B 110.9 . . ?
H79A C79 H79B 109.0 . . ?
O76 C80 C79 105.7(3) . . ?
O76 C80 H80A 110.6 . . ?
C79 C80 H80A 110.6 . . ?
O76 C80 H80B 110.6 . . ?
C79 C80 H80B 110.6 . . ?
H80A C80 H80B 108.7 . . ?
C82 O81 C85 100.3(6) . . ?
C83 C82 O81 108.6(9) . . ?
C83 C82 H82A 110.0 . . ?
O81 C82 H82A 110.0 . . ?
C83 C82 H82B 110.0 . . ?
O81 C82 H82B 110.0 . . ?
H82A C82 H82B 108.3 . . ?
C82 C83 C84 106.4(9) . . ?
C82 C83 H83A 110.4 . . ?
C84 C83 H83A 110.5 . . ?
C82 C83 H83B 110.4 . . ?
C84 C83 H83B 110.5 . . ?
H83A C83 H83B 108.6 . . ?
C85 C84 C83 108.2(8) . . ?
C85 C84 H84A 110.1 . . ?
C83 C84 H84A 110.1 . . ?
C85 C84 H84B 110.1 . . ?
C83 C84 H84B 110.1 . . ?
H84A C84 H84B 108.4 . . ?
C84 C85 O81 98.0(6) . . ?
C84 C85 H85A 112.2 . . ?
O81 C85 H85A 112.2 . . ?
C84 C85 H85B 112.2 . . ?
O81 C85 H85B 112.2 . . ?
H85A C85 H85B 109.8 . . ?
C87 O86 C90 108.4(7) . . ?
O86 C87 C88 105.9(5) . . ?
O86 C87 H87A 110.6 . . ?
C88 C87 H87A 110.6 . . ?
O86 C87 H87B 110.6 . . ?
C88 C87 H87B 110.6 . . ?
H87A C87 H87B 108.7 . . ?
C87 C88 C89 108.9(5) . . ?
C87 C88 H88A 109.9 . . ?
C89 C88 H88A 109.9 . . ?
C87 C88 H88B 109.9 . . ?
C89 C88 H88B 109.9 . . ?
H88A C88 H88B 108.3 . . ?
C88 C89 C90 104.2(5) . . ?
C88 C89 H89A 110.9 . . ?
C90 C89 H89A 110.9 . . ?
C88 C89 H89B 110.9 . . ?
C90 C89 H89B 110.9 . . ?
H89A C89 H89B 108.9 . . ?
O86 C90 C89 103.9(7) . . ?
O86 C90 H90A 111.0 . . ?
C89 C90 H90A 111.0 . . ?
O86 C90 H90B 111.0 . . ?
C89 C90 H90B 111.0 . . ?
H90A C90 H90B 109.0 . . ?

loop_
_geom_bond_atom_site_label_1
_geom_bond_atom_site_label_2
_geom_bond_distance
_geom_bond_site_symmetry_2
_geom_bond_publ_flag
Hf1 N41 2.249(2) . ?
Hf1 N11 2.283(2) . ?
Hf1 C1 2.479(3) . ?
Hf1 C7 2.486(3) . ?
Hf1 C10 2.494(3) . ?
Hf1 C2 2.495(3) . ?
Hf1 C8 2.500(3) . ?
Hf1 C9 2.502(3) . ?
Hf1 C6 2.507(3) . ?
Hf1 C4 2.507(3) . ?
Hf1 C5 2.510(3) . ?
Hf1 C3 2.513(3) . ?
Hf1 H42 2.09(3) . ?
C1 C5 1.400(4) . ?
C1 C2 1.415(4) . ?
C1 H1 0.9300 . ?
C2 C3 1.394(4) . ?
C2 H2 0.9300 . ?
C3 C4 1.415(5) . ?
C3 H3 0.9300 . ?
C4 C5 1.390(5) . ?
C4 H4 0.9300 . ?
C5 H5 0.9300 . ?
C6 C7 1.402(4) . ?
C6 C10 1.409(4) . ?
C6 H6 0.9300 . ?
C7 C8 1.412(4) . ?
C7 H7 0.9300 . ?
C8 C9 1.403(5) . ?
C8 H8 0.9300 . ?
C9 C10 1.407(5) . ?
C9 H9 0.9300 . ?
C10 H10 0.9300 . ?
N11 B12 1.592(4) . ?
N11 H11A 0.79(4) . ?
N11 H11B 0.84(3) . ?
B12 C21 1.644(4) . ?
B12 C31 1.652(4) . ?
B12 H12 1.13(3) . ?
F22 C22 1.350(4) . ?
F23 C23 1.347(4) . ?
F24 C24 1.359(4) . ?
F25 C25 1.354(4) . ?
F26 C26 1.357(4) . ?
F32 C32 1.367(3) . ?
F33 C33 1.345(4) . ?
F34 C34 1.351(4) . ?
F35 C35 1.356(3) . ?
F36 C36 1.360(4) . ?
N41 B42 1.538(4) . ?
N41 H41A 0.86(3) . ?
N41 H41B 0.78(3) . ?
B42 C61 1.627(4) . ?
B42 C51 1.631(4) . ?
B42 H42 1.26(3) . ?
F52 C52 1.354(3) . ?
F53 C53 1.351(3) . ?
F54 C54 1.347(3) . ?
F55 C55 1.339(3) . ?
F56 C56 1.362(3) . ?
F62 C62 1.365(4) . ?
F63 C63 1.347(4) . ?
F64 C64 1.349(4) . ?
F65 C65 1.354(4) . ?
F66 C66 1.355(4) . ?
C21 C26 1.391(4) . ?
C21 C22 1.395(4) . ?
C22 C23 1.383(4) . ?
C23 C24 1.364(6) . ?
C24 C25 1.364(6) . ?
C25 C26 1.384(4) . ?
C31 C36 1.389(4) . ?
C31 C32 1.390(4) . ?
C32 C33 1.383(4) . ?
C33 C34 1.376(5) . ?
C34 C35 1.365(5) . ?
C35 C36 1.381(4) . ?
C51 C56 1.391(4) . ?
C51 C52 1.393(4) . ?
C52 C53 1.385(4) . ?
C53 C54 1.380(5) . ?
C54 C55 1.381(4) . ?
C55 C56 1.377(4) . ?
C61 C62 1.390(4) . ?
C61 C66 1.392(4) . ?
C62 C63 1.389(4) . ?
C63 C64 1.369(6) . ?
C64 C65 1.379(6) . ?
C65 C66 1.384(4) . ?
O71 C75 1.427(4) . ?
O71 C72 1.449(4) . ?
C72 C73B 1.469(15) . ?
C72 C73A 1.521(9) . ?
C72 H72A 0.9700 . ?
C72 H72B 0.9700 . ?
C72 H72C 0.9700 . ?
C72 H72D 0.9700 . ?
C73A C74 1.442(9) . ?
C73A H73A 0.9700 . ?
C73A H73B 0.9700 . ?
C73B C74 1.528(16) . ?
C73B H73C 0.9700 . ?
C73B H73D 0.9700 . ?
C74 C75 1.456(5) . ?
C74 H74A 0.9700 . ?
C74 H74B 0.9700 . ?
C74 H74C 0.9700 . ?
C74 H74D 0.9700 . ?
C75 H75A 0.9700 . ?
C75 H75B 0.9700 . ?
O76 C77 1.426(4) . ?
O76 C80 1.443(4) . ?
C77 C78 1.486(5) . ?
C77 H77A 0.9700 . ?
C77 H77B 0.9700 . ?
C78 C79 1.498(6) . ?
C78 H78A 0.9700 . ?
C78 H78B 0.9700 . ?
C79 C80 1.492(5) . ?
C79 H79A 0.9700 . ?
C79 H79B 0.9700 . ?
C80 H80A 0.9700 . ?
C80 H80B 0.9700 . ?
O81 C82 1.485(11) . ?
O81 C85 1.602(11) . ?
C82 C83 1.353(10) . ?
C82 H82A 0.9700 . ?
C82 H82B 0.9700 . ?
C83 C84 1.393(13) . ?
C83 H83A 0.9700 . ?
C83 H83B 0.9700 . ?
C84 C85 1.371(11) . ?
C84 H84A 0.9700 . ?
C84 H84B 0.9700 . ?
C85 H85A 0.9700 . ?
C85 H85B 0.9700 . ?
O86 C87 1.384(11) . ?
O86 C90 1.458(11) . ?
C87 C88 1.388(7) . ?
C87 H87A 0.9700 . ?
C87 H87B 0.9700 . ?
C88 C89 1.430(8) . ?
C88 H88A 0.9700 . ?
C88 H88B 0.9700 . ?
C89 C90 1.509(10) . ?
C89 H89A 0.9700 . ?
C89 H89B 0.9700 . ?
C90 H90A 0.9700 . ?
C90 H90B 0.9700 . ?

loop_
_geom_hbond_atom_site_label_D
_geom_hbond_atom_site_label_H
_geom_hbond_atom_site_label_A
_geom_hbond_distance_DH
_geom_hbond_distance_HA
_geom_hbond_distance_DA
_geom_hbond_angle_DHA
_geom_hbond_site_symmetry_A
N11 H11A O71 0.79(4) 2.30(4) 3.053(3) 158(4) .
N11 H11B F26 0.84(3) 2.19(3) 2.874(3) 139(3) .
N41 H41A O76 0.86(3) 2.14(3) 2.995(3) 173(3) .
N41 H41B F62 0.78(3) 2.34(3) 2.894(3) 129(3) .
N41 H41B O71 0.78(3) 2.56(3) 3.250(3) 148(3) .

loop_
_geom_torsion_atom_site_label_1
_geom_torsion_atom_site_label_2
_geom_torsion_atom_site_label_3
_geom_torsion_atom_site_label_4
_geom_torsion
_geom_torsion_site_symmetry_1
_geom_torsion_site_symmetry_2
_geom_torsion_site_symmetry_3
_geom_torsion_site_symmetry_4
_geom_torsion_publ_flag
N41 Hf1 C1 C5 158.10(19) . . . . ?
N11 Hf1 C1 C5 67.3(2) . . . . ?
C7 Hf1 C1 C5 -40.1(2) . . . . ?
C10 Hf1 C1 C5 -98.5(2) . . . . ?
C2 Hf1 C1 C5 114.3(3) . . . . ?
C8 Hf1 C1 C5 -66.4(2) . . . . ?
C9 Hf1 C1 C5 -96.3(2) . . . . ?
C6 Hf1 C1 C5 -49.6(3) . . . . ?
C4 Hf1 C1 C5 36.4(2) . . . . ?
C3 Hf1 C1 C5 77.3(2) . . . . ?
N41 Hf1 C1 C2 43.9(2) . . . . ?
N11 Hf1 C1 C2 -47.0(2) . . . . ?
C7 Hf1 C1 C2 -154.38(18) . . . . ?
C10 Hf1 C1 C2 147.27(19) . . . . ?
C8 Hf1 C1 C2 179.34(19) . . . . ?
C9 Hf1 C1 C2 149.49(18) . . . . ?
C6 Hf1 C1 C2 -163.90(17) . . . . ?
C4 Hf1 C1 C2 -77.8(2) . . . . ?
C5 Hf1 C1 C2 -114.3(3) . . . . ?
C3 Hf1 C1 C2 -37.00(18) . . . . ?
C5 C1 C2 C3 -0.8(3) . . . . ?
Hf1 C1 C2 C3 67.03(19) . . . . ?
C5 C1 C2 Hf1 -67.8(2) . . . . ?
N41 Hf1 C2 C3 106.06(18) . . . . ?
N11 Hf1 C2 C3 30.31(19) . . . . ?
C1 Hf1 C2 C3 -114.4(3) . . . . ?
C7 Hf1 C2 C3 -77.1(2) . . . . ?
C10 Hf1 C2 C3 172.4(2) . . . . ?
C8 Hf1 C2 C3 -115.16(19) . . . . ?
C9 Hf1 C2 C3 -154.40(18) . . . . ?
C6 Hf1 C2 C3 -50.7(6) . . . . ?
C4 Hf1 C2 C3 -37.12(18) . . . . ?
C5 Hf1 C2 C3 -77.1(2) . . . . ?
N41 Hf1 C2 C1 -139.56(19) . . . . ?
N11 Hf1 C2 C1 144.69(18) . . . . ?
C7 Hf1 C2 C1 37.3(2) . . . . ?
C10 Hf1 C2 C1 -73.2(3) . . . . ?
C8 Hf1 C2 C1 -0.8(2) . . . . ?
C9 Hf1 C2 C1 -40.0(2) . . . . ?
C6 Hf1 C2 C1 63.7(6) . . . . ?
C4 Hf1 C2 C1 77.3(2) . . . . ?
C5 Hf1 C2 C1 37.27(18) . . . . ?
C3 Hf1 C2 C1 114.4(3) . . . . ?
C1 C2 C3 C4 -0.3(3) . . . . ?
Hf1 C2 C3 C4 65.64(19) . . . . ?
C1 C2 C3 Hf1 -65.91(19) . . . . ?
N41 Hf1 C3 C2 -74.28(18) . . . . ?
N11 Hf1 C3 C2 -149.92(19) . . . . ?
C1 Hf1 C3 C2 37.89(17) . . . . ?
C7 Hf1 C3 C2 128.45(18) . . . . ?
C8 Hf1 C3 C2 88.1(2) . . . . ?
C9 Hf1 C3 C2 53.3(3) . . . . ?
C6 Hf1 C3 C2 166.46(17) . . . . ?
C4 Hf1 C3 C2 115.4(3) . . . . ?
C5 Hf1 C3 C2 78.53(19) . . . . ?
N41 Hf1 C3 C4 170.34(19) . . . . ?
N11 Hf1 C3 C4 94.70(19) . . . . ?
C1 Hf1 C3 C4 -77.5(2) . . . . ?
C7 Hf1 C3 C4 13.1(2) . . . . ?
C2 Hf1 C3 C4 -115.4(3) . . . . ?
C8 Hf1 C3 C4 -27.2(2) . . . . ?
C9 Hf1 C3 C4 -62.1(3) . . . . ?
C6 Hf1 C3 C4 51.1(2) . . . . ?
C5 Hf1 C3 C4 -36.84(18) . . . . ?
C2 C3 C4 C5 1.2(3) . . . . ?
Hf1 C3 C4 C5 66.7(2) . . . . ?
C2 C3 C4 Hf1 -65.46(19) . . . . ?
N41 Hf1 C4 C5 -126.87(19) . . . . ?
N11 Hf1 C4 C5 166.4(2) . . . . ?
C1 Hf1 C4 C5 -36.93(18) . . . . ?
C7 Hf1 C4 C5 76.2(2) . . . . ?
C10 Hf1 C4 C5 81.7(3) . . . . ?
C2 Hf1 C4 C5 -78.1(2) . . . . ?
C8 Hf1 C4 C5 44.3(2) . . . . ?
C9 Hf1 C4 C5 36.0(2) . . . . ?
C6 Hf1 C4 C5 99.0(2) . . . . ?
C3 Hf1 C4 C5 -114.7(3) . . . . ?
N41 Hf1 C4 C3 -12.1(2) . . . . ?
N11 Hf1 C4 C3 -78.84(19) . . . . ?
C1 Hf1 C4 C3 77.8(2) . . . . ?
C7 Hf1 C4 C3 -169.05(19) . . . . ?
C10 Hf1 C4 C3 -163.59(19) . . . . ?
C2 Hf1 C4 C3 36.62(18) . . . . ?
C8 Hf1 C4 C3 159.05(19) . . . . ?
C9 Hf1 C4 C3 150.73(18) . . . . ?
C6 Hf1 C4 C3 -146.29(17) . . . . ?
C5 Hf1 C4 C3 114.7(3) . . . . ?
C3 C4 C5 C1 -1.7(3) . . . . ?
Hf1 C4 C5 C1 64.8(2) . . . . ?
C3 C4 C5 Hf1 -66.55(19) . . . . ?
C2 C1 C5 C4 1.6(3) . . . . ?
Hf1 C1 C5 C4 -65.7(2) . . . . ?
C2 C1 C5 Hf1 67.25(19) . . . . ?
N41 Hf1 C5 C4 82.7(2) . . . . ?
N11 Hf1 C5 C4 -14.6(2) . . . . ?
C1 Hf1 C5 C4 115.6(3) . . . . ?
C7 Hf1 C5 C4 -102.2(2) . . . . ?
C10 Hf1 C5 C4 -131.8(2) . . . . ?
C2 Hf1 C5 C4 77.8(2) . . . . ?
C8 Hf1 C5 C4 -134.9(2) . . . . ?
C9 Hf1 C5 C4 -153.0(2) . . . . ?
C6 Hf1 C5 C4 -96.7(2) . . . . ?
C3 Hf1 C5 C4 37.53(19) . . . . ?
N41 Hf1 C5 C1 -32.9(3) . . . . ?
N11 Hf1 C5 C1 -130.21(19) . . . . ?
C7 Hf1 C5 C1 142.2(2) . . . . ?
C10 Hf1 C5 C1 112.5(2) . . . . ?
C2 Hf1 C5 C1 -37.85(18) . . . . ?
C8 Hf1 C5 C1 109.5(2) . . . . ?
C9 Hf1 C5 C1 91.4(2) . . . . ?
C6 Hf1 C5 C1 147.69(18) . . . . ?
C4 Hf1 C5 C1 -115.6(3) . . . . ?
C3 Hf1 C5 C1 -78.1(2) . . . . ?
N41 Hf1 C6 C7 170.19(17) . . . . ?
N11 Hf1 C6 C7 -117.91(18) . . . . ?
C1 Hf1 C6 C7 16.9(3) . . . . ?
C10 Hf1 C6 C7 115.8(3) . . . . ?
C2 Hf1 C6 C7 -33.8(6) . . . . ?
C8 Hf1 C6 C7 37.72(17) . . . . ?
C9 Hf1 C6 C7 78.28(19) . . . . ?
C4 Hf1 C6 C7 -45.9(2) . . . . ?
C5 Hf1 C6 C7 -10.2(2) . . . . ?
C3 Hf1 C6 C7 -73.5(2) . . . . ?
N41 Hf1 C6 C10 54.42(19) . . . . ?
N11 Hf1 C6 C10 126.32(19) . . . . ?
C1 Hf1 C6 C10 -98.9(2) . . . . ?
C7 Hf1 C6 C10 -115.8(3) . . . . ?
C2 Hf1 C6 C10 -149.5(5) . . . . ?
C8 Hf1 C6 C10 -78.1(2) . . . . ?
C9 Hf1 C6 C10 -37.50(18) . . . . ?
C4 Hf1 C6 C10 -161.65(18) . . . . ?
C5 Hf1 C6 C10 -125.98(19) . . . . ?
C3 Hf1 C6 C10 170.71(19) . . . . ?
C10 C6 C7 C8 -2.1(3) . . . . ?
Hf1 C6 C7 C8 -67.18(19) . . . . ?
C10 C6 C7 Hf1 65.09(18) . . . . ?
N41 Hf1 C7 C6 -13.8(2) . . . . ?
N11 Hf1 C7 C6 58.02(18) . . . . ?
C1 Hf1 C7 C6 -168.81(17) . . . . ?
C10 Hf1 C7 C6 -36.78(17) . . . . ?
C2 Hf1 C7 C6 170.72(16) . . . . ?
C8 Hf1 C7 C6 -114.2(3) . . . . ?
C9 Hf1 C7 C6 -77.32(19) . . . . ?
C4 Hf1 C7 C6 139.39(18) . . . . ?
C5 Hf1 C7 C6 170.75(19) . . . . ?
C3 Hf1 C7 C6 132.36(17) . . . . ?
N41 Hf1 C7 C8 100.4(2) . . . . ?
N11 Hf1 C7 C8 172.25(19) . . . . ?
C1 Hf1 C7 C8 -54.6(2) . . . . ?
C10 Hf1 C7 C8 77.5(2) . . . . ?
C2 Hf1 C7 C8 -75.0(2) . . . . ?
C9 Hf1 C7 C8 36.92(18) . . . . ?
C6 Hf1 C7 C8 114.2(3) . . . . ?
C4 Hf1 C7 C8 -106.38(19) . . . . ?
C5 Hf1 C7 C8 -75.0(2) . . . . ?
C3 Hf1 C7 C8 -113.40(19) . . . . ?
C6 C7 C8 C9 1.4(3) . . . . ?
Hf1 C7 C8 C9 -66.1(2) . . . . ?
C6 C7 C8 Hf1 67.46(19) . . . . ?
N41 Hf1 C8 C9 2.2(3) . . . . ?
N11 Hf1 C8 C9 105.8(2) . . . . ?
C1 Hf1 C8 C9 -115.3(2) . . . . ?
C7 Hf1 C8 C9 115.1(3) . . . . ?
C10 Hf1 C8 C9 36.99(19) . . . . ?
C2 Hf1 C8 C9 -114.9(2) . . . . ?
C6 Hf1 C8 C9 77.7(2) . . . . ?
C4 Hf1 C8 C9 -168.3(2) . . . . ?
C5 Hf1 C8 C9 -145.8(2) . . . . ?
C3 Hf1 C8 C9 -153.81(19) . . . . ?
N41 Hf1 C8 C7 -112.91(19) . . . . ?
N11 Hf1 C8 C7 -9.2(2) . . . . ?
C1 Hf1 C8 C7 129.60(19) . . . . ?
C10 Hf1 C8 C7 -78.1(2) . . . . ?
C2 Hf1 C8 C7 130.02(18) . . . . ?
C9 Hf1 C8 C7 -115.1(3) . . . . ?
C6 Hf1 C8 C7 -37.38(17) . . . . ?
C4 Hf1 C8 C7 76.60(19) . . . . ?
C5 Hf1 C8 C7 99.1(2) . . . . ?
C3 Hf1 C8 C7 91.1(2) . . . . ?
C7 C8 C9 C10 -0.2(3) . . . . ?
Hf1 C8 C9 C10 -65.7(2) . . . . ?
C7 C8 C9 Hf1 65.5(2) . . . . ?
N41 Hf1 C9 C8 -178.39(19) . . . . ?
N11 Hf1 C9 C8 -97.0(2) . . . . ?
C1 Hf1 C9 C8 67.5(2) . . . . ?
C7 Hf1 C9 C8 -37.30(18) . . . . ?
C10 Hf1 C9 C8 -115.4(3) . . . . ?
C2 Hf1 C9 C8 88.6(2) . . . . ?
C6 Hf1 C9 C8 -77.8(2) . . . . ?
C4 Hf1 C9 C8 15.4(3) . . . . ?
C5 Hf1 C9 C8 34.1(2) . . . . ?
C3 Hf1 C9 C8 54.8(4) . . . . ?
N41 Hf1 C9 C10 -63.03(19) . . . . ?
N11 Hf1 C9 C10 18.3(2) . . . . ?
C1 Hf1 C9 C10 -177.09(18) . . . . ?
C7 Hf1 C9 C10 78.1(2) . . . . ?
C2 Hf1 C9 C10 -156.06(18) . . . . ?
C8 Hf1 C9 C10 115.4(3) . . . . ?
C6 Hf1 C9 C10 37.53(18) . . . . ?
C4 Hf1 C9 C10 130.73(19) . . . . ?
C5 Hf1 C9 C10 149.50(18) . . . . ?
C3 Hf1 C9 C10 170.2(2) . . . . ?
C8 C9 C10 C6 -1.1(3) . . . . ?
Hf1 C9 C10 C6 -67.03(18) . . . . ?
C8 C9 C10 Hf1 65.9(2) . . . . ?
C7 C6 C10 C9 2.0(3) . . . . ?
Hf1 C6 C10 C9 66.91(19) . . . . ?
C7 C6 C10 Hf1 -64.91(18) . . . . ?
N41 Hf1 C10 C9 118.08(19) . . . . ?
N11 Hf1 C10 C9 -165.12(19) . . . . ?
C1 Hf1 C10 C9 4.0(3) . . . . ?
C7 Hf1 C10 C9 -77.6(2) . . . . ?
C2 Hf1 C10 C9 51.4(3) . . . . ?
C8 Hf1 C10 C9 -36.84(18) . . . . ?
C6 Hf1 C10 C9 -114.3(3) . . . . ?
C4 Hf1 C10 C9 -84.4(3) . . . . ?
C5 Hf1 C10 C9 -40.5(2) . . . . ?
N41 Hf1 C10 C6 -127.63(18) . . . . ?
N11 Hf1 C10 C6 -50.84(18) . . . . ?
C1 Hf1 C10 C6 118.29(19) . . . . ?
C7 Hf1 C10 C6 36.64(17) . . . . ?
C2 Hf1 C10 C6 165.7(2) . . . . ?
C8 Hf1 C10 C6 77.44(19) . . . . ?
C9 Hf1 C10 C6 114.3(3) . . . . ?
C4 Hf1 C10 C6 29.9(3) . . . . ?
C5 Hf1 C10 C6 73.8(2) . . . . ?
N41 Hf1 N11 B12 179.9(2) . . . . ?
C1 Hf1 N11 B12 -73.4(2) . . . . ?
C7 Hf1 N11 B12 42.2(2) . . . . ?
C10 Hf1 N11 B12 96.5(2) . . . . ?
C2 Hf1 N11 B12 -97.7(2) . . . . ?
C8 Hf1 N11 B12 47.2(2) . . . . ?
C9 Hf1 N11 B12 86.7(2) . . . . ?
C6 Hf1 N11 B12 70.6(2) . . . . ?
C4 Hf1 N11 B12 -48.6(2) . . . . ?
C5 Hf1 N11 B12 -40.8(2) . . . . ?
C3 Hf1 N11 B12 -81.7(2) . . . . ?
Hf1 N11 B12 C21 113.8(2) . . . . ?
Hf1 N11 B12 C31 -123.8(2) . . . . ?
N11 Hf1 N41 B42 -177.33(17) . . . . ?
C1 Hf1 N41 B42 54.24(17) . . . . ?
C7 Hf1 N41 B42 -100.44(18) . . . . ?
C10 Hf1 N41 B42 -81.85(16) . . . . ?
C2 Hf1 N41 B42 76.50(16) . . . . ?
C8 Hf1 N41 B42 -54.1(2) . . . . ?
C9 Hf1 N41 B42 -52.91(17) . . . . ?
C6 Hf1 N41 B42 -108.07(16) . . . . ?
C4 Hf1 N41 B42 114.10(16) . . . . ?
C5 Hf1 N41 B42 72.5(2) . . . . ?
C3 Hf1 N41 B42 107.55(16) . . . . ?
Hf1 N41 B42 C61 112.6(2) . . . . ?
Hf1 N41 B42 C51 -119.4(2) . . . . ?
N11 B12 C21 C26 29.4(4) . . . . ?
C31 B12 C21 C26 -93.3(3) . . . . ?
N11 B12 C21 C22 -152.9(3) . . . . ?
C31 B12 C21 C22 84.4(3) . . . . ?
C26 C21 C22 F22 -179.5(3) . . . . ?
B12 C21 C22 F22 2.5(4) . . . . ?
C26 C21 C22 C23 1.7(4) . . . . ?
B12 C21 C22 C23 -176.3(3) . . . . ?
F22 C22 C23 F23 -0.6(5) . . . . ?
C21 C22 C23 F23 178.2(3) . . . . ?
F22 C22 C23 C24 179.5(3) . . . . ?
C21 C22 C23 C24 -1.7(5) . . . . ?
F23 C23 C24 F24 1.1(6) . . . . ?
C22 C23 C24 F24 -179.0(3) . . . . ?
F23 C23 C24 C25 -179.2(4) . . . . ?
C22 C23 C24 C25 0.8(6) . . . . ?
F24 C24 C25 F25 0.7(6) . . . . ?
C23 C24 C25 F25 -179.1(4) . . . . ?
F24 C24 C25 C26 179.7(3) . . . . ?
C23 C24 C25 C26 -0.1(6) . . . . ?
F25 C25 C26 F26 -0.6(5) . . . . ?
C24 C25 C26 F26 -179.6(3) . . . . ?
F25 C25 C26 C21 179.2(3) . . . . ?
C24 C25 C26 C21 0.2(5) . . . . ?
C22 C21 C26 F26 178.8(3) . . . . ?
B12 C21 C26 F26 -3.4(5) . . . . ?
C22 C21 C26 C25 -1.0(5) . . . . ?
B12 C21 C26 C25 176.9(3) . . . . ?
N11 B12 C31 C36 -64.1(3) . . . . ?
C21 B12 C31 C36 59.9(3) . . . . ?
N11 B12 C31 C32 116.3(3) . . . . ?
C21 B12 C31 C32 -119.8(3) . . . . ?
C36 C31 C32 F32 -179.9(2) . . . . ?
B12 C31 C32 F32 -0.2(4) . . . . ?
C36 C31 C32 C33 1.2(4) . . . . ?
B12 C31 C32 C33 -179.2(3) . . . . ?
F32 C32 C33 F33 -0.6(4) . . . . ?
C31 C32 C33 F33 178.3(3) . . . . ?
F32 C32 C33 C34 180.0(3) . . . . ?
C31 C32 C33 C34 -1.0(5) . . . . ?
F33 C33 C34 F34 1.1(5) . . . . ?
C32 C33 C34 F34 -179.5(3) . . . . ?
F33 C33 C34 C35 -179.6(3) . . . . ?
C32 C33 C34 C35 -0.2(5) . . . . ?
F34 C34 C35 F35 0.2(5) . . . . ?
C33 C34 C35 F35 -179.1(3) . . . . ?
F34 C34 C35 C36 -179.5(3) . . . . ?
C33 C34 C35 C36 1.2(5) . . . . ?
F35 C35 C36 F36 0.0(5) . . . . ?
C34 C35 C36 F36 179.7(3) . . . . ?
F35 C35 C36 C31 179.2(3) . . . . ?
C34 C35 C36 C31 -1.1(5) . . . . ?
C32 C31 C36 F36 179.1(2) . . . . ?
B12 C31 C36 F36 -0.6(4) . . . . ?
C32 C31 C36 C35 -0.1(4) . . . . ?
B12 C31 C36 C35 -179.8(3) . . . . ?
N41 B42 C51 C56 129.4(3) . . . . ?
C61 B42 C51 C56 -99.2(3) . . . . ?
N41 B42 C51 C52 -53.0(3) . . . . ?
C61 B42 C51 C52 78.4(3) . . . . ?
C56 C51 C52 F52 177.4(2) . . . . ?
B42 C51 C52 F52 -0.5(4) . . . . ?
C56 C51 C52 C53 -1.9(4) . . . . ?
B42 C51 C52 C53 -179.9(3) . . . . ?
F52 C52 C53 F53 1.4(4) . . . . ?
C51 C52 C53 F53 -179.2(3) . . . . ?
F52 C52 C53 C54 -178.7(3) . . . . ?
C51 C52 C53 C54 0.7(4) . . . . ?
F53 C53 C54 F54 -0.6(4) . . . . ?
C52 C53 C54 F54 179.5(3) . . . . ?
F53 C53 C54 C55 -179.5(3) . . . . ?
C52 C53 C54 C55 0.6(4) . . . . ?
F54 C54 C55 F55 0.6(4) . . . . ?
C53 C54 C55 F55 179.4(3) . . . . ?
F54 C54 C55 C56 -179.2(3) . . . . ?
C53 C54 C55 C56 -0.3(4) . . . . ?
F55 C55 C56 F56 0.0(4) . . . . ?
C54 C55 C56 F56 179.8(3) . . . . ?
F55 C55 C56 C51 179.1(3) . . . . ?
C54 C55 C56 C51 -1.1(4) . . . . ?
C52 C51 C56 F56 -178.8(2) . . . . ?
B42 C51 C56 F56 -1.0(4) . . . . ?
C52 C51 C56 C55 2.2(4) . . . . ?
B42 C51 C56 C55 -180.0(3) . . . . ?
N41 B42 C61 C62 32.0(4) . . . . ?
C51 B42 C61 C62 -97.7(3) . . . . ?
N41 B42 C61 C66 -154.1(3) . . . . ?
C51 B42 C61 C66 76.3(3) . . . . ?
C66 C61 C62 F62 -179.9(3) . . . . ?
B42 C61 C62 F62 -5.6(4) . . . . ?
C66 C61 C62 C63 0.1(4) . . . . ?
B42 C61 C62 C63 174.4(3) . . . . ?
F62 C62 C63 F63 -0.4(5) . . . . ?
C61 C62 C63 F63 179.6(3) . . . . ?
F62 C62 C63 C64 179.8(3) . . . . ?
C61 C62 C63 C64 -0.2(5) . . . . ?
F63 C63 C64 F64 -0.6(5) . . . . ?
C62 C63 C64 F64 179.2(3) . . . . ?
F63 C63 C64 C65 -179.5(3) . . . . ?
C62 C63 C64 C65 0.3(5) . . . . ?
F64 C64 C65 F65 1.2(5) . . . . ?
C63 C64 C65 F65 -179.9(3) . . . . ?
F64 C64 C65 C66 -179.1(3) . . . . ?
C63 C64 C65 C66 -0.3(5) . . . . ?
F65 C65 C66 F66 0.0(5) . . . . ?
C64 C65 C66 F66 -179.6(3) . . . . ?
F65 C65 C66 C61 179.8(3) . . . . ?
C64 C65 C66 C61 0.2(5) . . . . ?
C62 C61 C66 F66 179.7(3) . . . . ?
B42 C61 C66 F66 5.1(4) . . . . ?
C62 C61 C66 C65 -0.1(4) . . . . ?
B42 C61 C66 C65 -174.7(3) . . . . ?
C75 O71 C72 C73B -13.2(12) . . . . ?
C75 O71 C72 C73A 17.4(7) . . . . ?
O71 C72 C73A C74 -22.5(10) . . . . ?
C73B C72 C73A C74 75.6(15) . . . . ?
O71 C72 C73B C74 25.6(17) . . . . ?
C73A C72 C73B C74 -65.2(14) . . . . ?
C72 C73A C74 C75 19.2(11) . . . . ?
C72 C73A C74 C73B -68.2(14) . . . . ?
C72 C73B C74 C73A 72.7(16) . . . . ?
C72 C73B C74 C75 -28.6(17) . . . . ?
C72 O71 C75 C74 -5.8(6) . . . . ?
C73A C74 C75 O71 -8.9(9) . . . . ?
C73B C74 C75 O71 21.5(12) . . . . ?
C80 O76 C77 C78 -13.6(5) . . . . ?
O76 C77 C78 C79 -5.4(6) . . . . ?
C77 C78 C79 C80 21.4(5) . . . . ?
C77 O76 C80 C79 27.3(4) . . . . ?
C78 C79 C80 O76 -30.0(5) . . . . ?
C85 O81 C82 C83 10.8(10) . . . . ?
O81 C82 C83 C84 14.5(11) . . . . ?
C82 C83 C84 C85 -39.5(11) . . . . ?
C83 C84 C85 O81 43.3(10) . . . . ?
C82 O81 C85 C84 -31.8(9) . . . . ?
C90 O86 C87 C88 28.2(11) . . . . ?
O86 C87 C88 C89 -30.2(8) . . . . ?
C87 C88 C89 C90 19.7(7) . . . . ?
C87 O86 C90 C89 -15.6(12) . . . . ?
C88 C89 C90 O86 -2.4(10) . . . . ?
